data_7224091
loop_
_publ_author_name
'Ruggiero, Michael T.'
'Korter, Timothy M.'

_publ_section_title
;
 The crucial role of water in shaping low-barrier hydrogen bonds.
;
_journal_issue 7
_journal_name_full 'Physical chemistry chemical physics : PCCP'
_journal_page_first 5521
_journal_page_last 5528
_journal_paper_doi 10.1039/c5cp07760e
_journal_volume 18
_journal_year 2016
_chemical_formula_moiety Mn(H2O)4(C4O4H3)2
_chemical_formula_sum 'C8 H14 Mn O12'
_chemical_formula_weight 357.13
_chemical_name_common 'manganese maleate tetrahydrate'
_chemical_name_systematic 'Tetra-aqua-bis(hydrogen maleato)-manganese(ii)'
_space_group_crystal_system triclinic
_space_group_IT_number 2
_space_group_name_Hall '-P 1'
_space_group_name_H-M_alt 'P -1'
_symmetry_space_group_name_Hall '-P 1'
_symmetry_space_group_name_H-M 'P -1'
_atom_sites_solution_hydrogens difmap
_audit_creation_method SHELXL-2014/6
_audit_update_record
;
2015-06-25 deposited with the CCDC.
2016-01-27 downloaded from the CCDC.
;
_cell_angle_alpha 109.765(2)
_cell_angle_beta 105.152(2)
_cell_angle_gamma 92.454(2)
_cell_formula_units_Z 1
_cell_length_a 5.2823(2)
_cell_length_b 7.3398(3)
_cell_length_c 9.3651(3)
_cell_measurement_temperature 90(2)
_cell_volume 326.37(2)
_computing_cell_refinement 'SAINT V8.30C (Bruker AXS Inc., 2013)'
_computing_data_collection 'Bruker APEX2 (Bruker, 2011)'
_computing_data_reduction 'SAINT V8.30C (Bruker AXS Inc., 2013)'
_computing_molecular_graphics 'CrystalMaker (Palmer, 2010)'
_computing_publication_material 'Bruker SHELXTL (Bruker, 2011)'
_computing_structure_refinement 'SHELXL-2013 (Sheldrick, 2013)'
_computing_structure_solution 'SHELXL-2013 (Sheldrick, 2013)'
_diffrn_ambient_temperature 90(2)
_diffrn_measured_fraction_theta_full 0.909
_diffrn_measured_fraction_theta_max 1.000
_diffrn_measurement_device_type 'Bruker APEX-II CCD'
_diffrn_measurement_method '\f and \w scans'
_diffrn_radiation_monochromator graphite
_diffrn_radiation_source 'fine-focus sealed tube'
_diffrn_radiation_type MoK\a
_diffrn_radiation_wavelength 0.71073
_diffrn_reflns_av_R_equivalents 0.0276
_diffrn_reflns_av_unetI/netI 0.0105
_diffrn_reflns_laue_measured_fraction_full 0.909
_diffrn_reflns_laue_measured_fraction_max 1.000
_diffrn_reflns_limit_h_max 6
_diffrn_reflns_limit_h_min -6
_diffrn_reflns_limit_k_max 8
_diffrn_reflns_limit_k_min -8
_diffrn_reflns_limit_l_max 10
_diffrn_reflns_limit_l_min -10
_diffrn_reflns_number 14510
_diffrn_reflns_point_group_measured_fraction_full 0.909
_diffrn_reflns_point_group_measured_fraction_max 1.000
_diffrn_reflns_theta_full 25.242
_diffrn_reflns_theta_max 24.407
_diffrn_reflns_theta_min 2.417
_exptl_absorpt_coefficient_mu 1.076
_exptl_absorpt_correction_type multi-scan
_exptl_absorpt_process_details 'SADABS V2012/1 (Bruker AXS Inc.)'
_exptl_crystal_colour colorless
_exptl_crystal_density_diffrn 1.817
_exptl_crystal_description Block
_exptl_crystal_F_000 183
_exptl_crystal_recrystallization_method 'Re-crystallisation from solvent: water'
_exptl_crystal_size_max 0.20
_exptl_crystal_size_mid 0.18
_exptl_crystal_size_min 0.07
_exptl_transmission_factor_max 0.7504
_exptl_transmission_factor_min 0.6799
_refine_diff_density_max 0.204
_refine_diff_density_min -0.188
_refine_diff_density_rms 0.040
_refine_ls_extinction_method none
_refine_ls_goodness_of_fit_ref 1.067
_refine_ls_hydrogen_treatment refall
_refine_ls_matrix_type full
_refine_ls_number_parameters 125
_refine_ls_number_reflns 1075
_refine_ls_number_restraints 0
_refine_ls_restrained_S_all 1.067
_refine_ls_R_factor_all 0.0185
_refine_ls_R_factor_gt 0.0166
_refine_ls_shift/su_max 0.000
_refine_ls_shift/su_mean 0.000
_refine_ls_structure_factor_coef Fsqd
_refine_ls_weighting_details 'w=1/[\s^2^(Fo^2^)+(0.0188P)^2^+0.1699P] where P=(Fo^2^+2Fc^2^)/3'
_refine_ls_weighting_scheme calc
_refine_ls_wR_factor_gt 0.0411
_refine_ls_wR_factor_ref 0.0421
_reflns_Friedel_coverage 0.000
_reflns_number_gt 1012
_reflns_number_total 1075
_reflns_threshold_expression 'I > 2\s(I)'
_cod_data_source_file c5cp07760e4.cif
_cod_data_source_block MnMT
_cod_depositor_comments 'Adding full bibliography for 7224087--7224091.cif.'
_cod_database_code 7224091
_shelx_space_group_comment
;
The symmetry employed for this shelxl refinement is uniquely defined
by the following loop, which should always be used as a source of
symmetry information in preference to the above space-group names.
They are only intended as comments.
;
_shelxl_version_number 2014/6

loop_
_space_group_symop_operation_xyz
'x, y, z'
'-x, -y, -z'

loop_
_atom_site_label
_atom_site_type_symbol
_atom_site_fract_x
_atom_site_fract_y
_atom_site_fract_z
_atom_site_U_iso_or_equiv
_atom_site_adp_type
_atom_site_occupancy
_atom_site_site_symmetry_order
_atom_site_calc_flag
_atom_site_refinement_flags_posn
_atom_site_refinement_flags_occupancy
Mn01 Mn 0.5000 0.5000 1.0000 0.01275(11) Uani 1 2 d S P
O002 O 0.8269(2) 0.36186(17) 1.10178(13) 0.0163(2) Uani 1 1 d . .
O003 O 0.65084(19) 0.44009(14) 0.79083(11) 0.0166(2) Uani 1 1 d . .
O004 O 0.7460(2) 0.77361(16) 1.07949(15) 0.0191(2) Uani 1 1 d . .
O005 O 0.1621(2) 0.04001(16) 0.33326(12) 0.0227(3) Uani 1 1 d . .
O006 O 0.2898(2) 0.02409(15) 0.12344(12) 0.0208(2) Uani 1 1 d . .
O007 O 0.3051(2) 0.23071(16) 0.61467(12) 0.0216(3) Uani 1 1 d . .
C008 C 0.3298(3) 0.0885(2) 0.26845(17) 0.0152(3) Uani 1 1 d . .
C009 C 0.5811(3) 0.2222(2) 0.37068(17) 0.0165(3) Uani 1 1 d . .
C00A C 0.6666(3) 0.3181(2) 0.52747(17) 0.0162(3) Uani 1 1 d . .
C00B C 0.5316(3) 0.3291(2) 0.65127(17) 0.0140(3) Uani 1 1 d . .
H1 H 0.722(4) 0.842(3) 1.027(3) 0.040(6) Uiso 1 1 d . .
H2 H 0.840(4) 0.838(3) 1.164(3) 0.038(6) Uiso 1 1 d . .
H3 H 0.980(4) 0.420(3) 1.130(2) 0.034(5) Uiso 1 1 d . .
H4 H 0.825(4) 0.257(3) 1.041(3) 0.036(6) Uiso 1 1 d . .
H5 H 0.224(5) 0.125(4) 0.470(3) 0.084(9) Uiso 1 1 d . .
H6 H 0.690(3) 0.237(2) 0.313(2) 0.020(4) Uiso 1 1 d . .
H7 H 0.833(4) 0.393(3) 0.570(2) 0.023(4) Uiso 1 1 d . .

loop_
_atom_site_aniso_label
_atom_site_aniso_U_11
_atom_site_aniso_U_22
_atom_site_aniso_U_33
_atom_site_aniso_U_23
_atom_site_aniso_U_13
_atom_site_aniso_U_12
Mn01 0.01179(16) 0.01409(17) 0.01237(17) 0.00459(13) 0.00408(12) 0.00017(12)
O002 0.0141(6) 0.0159(6) 0.0165(6) 0.0032(5) 0.0042(4) 0.0010(4)
O003 0.0160(5) 0.0189(5) 0.0114(5) 0.0020(4) 0.0034(4) -0.0007(4)
O004 0.0212(6) 0.0187(6) 0.0130(6) 0.0058(5) -0.0006(5) -0.0055(5)
O005 0.0195(6) 0.0292(6) 0.0133(6) 0.0028(5) 0.0030(4) -0.0075(5)
O006 0.0307(6) 0.0176(6) 0.0106(5) 0.0031(4) 0.0037(5) -0.0020(4)
O007 0.0168(5) 0.0303(6) 0.0127(5) 0.0022(5) 0.0049(4) -0.0065(5)
C008 0.0188(7) 0.0128(7) 0.0145(8) 0.0055(6) 0.0044(6) 0.0045(6)
C009 0.0174(7) 0.0179(8) 0.0160(8) 0.0060(6) 0.0081(6) 0.0028(6)
C00A 0.0127(7) 0.0170(8) 0.0168(8) 0.0039(6) 0.0042(6) -0.0010(6)
C00B 0.0143(7) 0.0143(7) 0.0133(7) 0.0052(6) 0.0033(6) 0.0035(6)

loop_
_atom_type_symbol
_atom_type_description
_atom_type_scat_dispersion_real
_atom_type_scat_dispersion_imag
_atom_type_scat_source
C C 0.0033 0.0016 'International Tables Vol C Tables 4.2.6.8 and 6.1.1.4'
H H 0.0000 0.0000 'International Tables Vol C Tables 4.2.6.8 and 6.1.1.4'
O O 0.0106 0.0060 'International Tables Vol C Tables 4.2.6.8 and 6.1.1.4'
Mn Mn 0.3368 0.7283 'International Tables Vol C Tables 4.2.6.8 and 6.1.1.4'

loop_
_geom_angle_atom_site_label_1
_geom_angle_atom_site_label_2
_geom_angle_atom_site_label_3
_geom_angle
_geom_angle_site_symmetry_1
_geom_angle_site_symmetry_3
O004 Mn01 O004 180.0 . 2_667
O004 Mn01 O002 87.23(5) . 2_667
O004 Mn01 O002 92.77(5) 2_667 2_667
O004 Mn01 O002 92.77(5) . .
O004 Mn01 O002 87.23(5) 2_667 .
O002 Mn01 O002 180.00(4) 2_667 .
O004 Mn01 O003 97.30(4) . 2_667
O004 Mn01 O003 82.70(4) 2_667 2_667
O002 Mn01 O003 87.92(4) 2_667 2_667
O002 Mn01 O003 92.08(4) . 2_667
O004 Mn01 O003 82.70(4) . .
O004 Mn01 O003 97.30(4) 2_667 .
O002 Mn01 O003 92.08(4) 2_667 .
O002 Mn01 O003 87.92(4) . .
O003 Mn01 O003 180.0 2_667 .
Mn01 O002 H3 117.9(14) . .
Mn01 O002 H4 110.2(15) . .
H3 O002 H4 107(2) . .
C00B O003 Mn01 126.27(9) . .
Mn01 O004 H1 119.9(15) . .
Mn01 O004 H2 130.7(15) . .
H1 O004 H2 108(2) . .
C008 O005 H5 111.9(13) . .
C00B O007 H5 112.0(12) . .
O006 C008 O005 121.63(13) . .
O006 C008 C009 118.56(13) . .
O005 C008 C009 119.79(13) . .
C00A C009 C008 130.64(14) . .
C00A C009 H6 117.5(10) . .
C008 C009 H6 111.8(10) . .
C009 C00A C00B 129.85(14) . .
C009 C00A H7 117.8(10) . .
C00B C00A H7 112.3(10) . .
O003 C00B O007 122.22(12) . .
O003 C00B C00A 117.03(12) . .
O007 C00B C00A 120.75(13) . .

loop_
_geom_bond_atom_site_label_1
_geom_bond_atom_site_label_2
_geom_bond_distance
_geom_bond_site_symmetry_2
Mn01 O004 2.1296(11) .
Mn01 O004 2.1296(11) 2_667
Mn01 O002 2.2047(10) 2_667
Mn01 O002 2.2047(10) .
Mn01 O003 2.2201(9) 2_667
Mn01 O003 2.2201(9) .
O002 H3 0.83(2) .
O002 H4 0.79(2) .
O003 C00B 1.2548(17) .
O004 H1 0.81(2) .
O004 H2 0.79(2) .
O005 C008 1.2961(18) .
O005 H5 1.16(3) .
O006 C008 1.2327(17) .
O007 C00B 1.2706(18) .
O007 H5 1.26(3) .
C008 C009 1.494(2) .
C009 C00A 1.335(2) .
C009 H6 0.913(17) .
C00A C00B 1.494(2) .
C00A H7 0.929(18) .
